data_4337671
loop_
_publ_author_name
'Ng, Chi-On'
'Yiu, Shek-Man'
'Ko, Chi-Chiu'

_publ_section_title
;
 Synthesis, characterization, and photophysical study of luminescent
 rhenium(i) diimine complexes with various types of N-heterocyclic carbene
 ligands.
;
_journal_issue 6
_journal_name_full 'Inorganic chemistry'
_journal_page_first 3022
_journal_page_last 3031
_journal_paper_doi 10.1021/ic4028145
_journal_volume 53
_journal_year 2014
_chemical_formula_moiety 'C28 H21 Cl2 N5 O2 Re, F6 P'
_chemical_formula_sum 'C28 H21 Cl2 F6 N5 O2 P Re'
_chemical_formula_weight 861.58
_chemical_name_systematic
;
 ? 
;
_space_group_crystal_system triclinic
_space_group_IT_number 2
_space_group_name_Hall '-P 1'
_space_group_name_H-M_alt 'P -1'
_symmetry_space_group_name_Hall '-P 1'
_symmetry_space_group_name_H-M 'P -1'
_atom_sites_solution_hydrogens geom
_atom_sites_solution_primary direct
_atom_sites_solution_secondary difmap
_audit_creation_date 2013-04-29
_audit_creation_method
;
  Olex2 1.1
  (compiled 2011.08.18 svn.r1932, GUI svn.r3819)
;
_cell_angle_alpha 90.121(3)
_cell_angle_beta 100.348(3)
_cell_angle_gamma 107.215(3)
_cell_formula_units_Z 2
_cell_length_a 8.9611(3)
_cell_length_b 11.5117(5)
_cell_length_c 15.4666(7)
_cell_measurement_reflns_used 7464
_cell_measurement_temperature 133(2)
_cell_measurement_theta_max 71.6033
_cell_measurement_theta_min 4.0239
_cell_volume 1496.63(11)
_computing_molecular_graphics
;
O. V. Dolomanov, L. J. Bourhis, R. J. Gildea, J. A. K. Howard and H. Puschmann,
OLEX2: a complete structure solution, refinement and analysis program.
J. Appl. Cryst. (2009). 42, 339-341.
;
_computing_publication_material
;
O. V. Dolomanov, L. J. Bourhis, R. J. Gildea, J. A. K. Howard and H. Puschmann,
OLEX2: a complete structure solution, refinement and analysis program.
J. Appl. Cryst. (2009). 42, 339-341.
;
_computing_structure_refinement
;
XL, G.M. Sheldrick, Acta Cryst.
(2008). A64, 112-122
;
_computing_structure_solution 'SHELXS-97 (Sheldrick, 1990)'
_diffrn_ambient_temperature 133(2)
_diffrn_detector_area_resol_mean 16.1270
_diffrn_measured_fraction_theta_full 0.994
_diffrn_measured_fraction_theta_max 0.994
_diffrn_measurement_device_type 'Xcalibur, Sapphire3, Gemini ultra'
_diffrn_measurement_method '\w scans'
_diffrn_radiation_monochromator mirror
_diffrn_radiation_type CuK\a
_diffrn_radiation_wavelength 1.54184
_diffrn_reflns_av_R_equivalents 0.0556
_diffrn_reflns_av_unetI/netI 0.0386
_diffrn_reflns_limit_h_max 10
_diffrn_reflns_limit_h_min -6
_diffrn_reflns_limit_k_max 13
_diffrn_reflns_limit_k_min -13
_diffrn_reflns_limit_l_max 18
_diffrn_reflns_limit_l_min -18
_diffrn_reflns_number 9751
_diffrn_reflns_theta_full 66.98
_diffrn_reflns_theta_max 66.98
_diffrn_reflns_theta_min 4.03
_diffrn_source 'Enhance Ultra (Cu) X-ray Source'
_diffrn_source_current n/a
_diffrn_source_voltage n/a
_exptl_absorpt_coefficient_mu 10.764
_exptl_absorpt_correction_T_max 1.00000
_exptl_absorpt_correction_T_min 0.07260
_exptl_absorpt_correction_type multi-scan
_exptl_absorpt_process_details
;
CrysAlisPro, Agilent Technologies,
Version 1.171.35.21 (release 20-01-2012 CrysAlis171 .NET)
(compiled Jan 23 2012,18:06:46)
Empirical absorption correction using spherical harmonics,
 implemented in SCALE3 ABSPACK scaling algorithm.
;
_exptl_crystal_colour orange
_exptl_crystal_density_diffrn 1.912
_exptl_crystal_density_method 'not measured'
_exptl_crystal_description rectangle
_exptl_crystal_F_000 836
_exptl_crystal_size_max 0.64
_exptl_crystal_size_mid 0.19
_exptl_crystal_size_min 0.11
_refine_diff_density_max 2.797
_refine_diff_density_min -1.937
_refine_diff_density_rms 0.230
_refine_ls_extinction_method none
_refine_ls_goodness_of_fit_ref 1.088
_refine_ls_hydrogen_treatment constr
_refine_ls_matrix_type full
_refine_ls_number_parameters 406
_refine_ls_number_reflns 5306
_refine_ls_number_restraints 0
_refine_ls_restrained_S_all 1.088
_refine_ls_R_factor_all 0.0521
_refine_ls_R_factor_gt 0.0516
_refine_ls_shift/su_max 0.001
_refine_ls_shift/su_mean 0.000
_refine_ls_structure_factor_coef Fsqd
_refine_ls_weighting_details 'calc w=1/[\s^2^(Fo^2^)+(0.1054P)^2^+5.9383P] where P=(Fo^2^+2Fc^2^)/3'
_refine_ls_weighting_scheme calc
_refine_ls_wR_factor_gt 0.1448
_refine_ls_wR_factor_ref 0.1454
_reflns_number_gt 5233
_reflns_number_total 5306
_reflns_threshold_expression >2sigma(I)
_cod_data_source_file ic4028145_si_002.cif
_cod_data_source_block 042613a_on
_cod_database_code 4337671

loop_
_space_group_symop_id
_space_group_symop_operation_xyz
1 'x, y, z'
2 '-x, -y, -z'

loop_
_atom_site_label
_atom_site_type_symbol
_atom_site_fract_x
_atom_site_fract_y
_atom_site_fract_z
_atom_site_U_iso_or_equiv
_atom_site_adp_type
_atom_site_occupancy
_atom_site_symmetry_multiplicity
_atom_site_calc_flag
_atom_site_refinement_flags
C1 C 0.9639(9) 0.6953(6) 0.0850(4) 0.0258(14) Uani 1 1 d .
C2 C 0.7487(8) 0.4820(6) 0.0793(4) 0.0243(14) Uani 1 1 d .
C3 C 0.7293(8) 0.6673(6) 0.1834(4) 0.0213(13) Uani 1 1 d .
C4 C 1.1051(9) 0.4249(7) 0.1402(5) 0.0313(15) Uani 1 1 d .
H4 H 1.0208 0.3901 0.0921 0.038 Uiso 1 1 calc R
C5 C 1.2351(10) 0.3823(7) 0.1530(6) 0.0364(17) Uani 1 1 d .
H5 H 1.2411 0.3210 0.1137 0.044 Uiso 1 1 calc R
C6 C 1.3565(10) 0.4303(7) 0.2239(6) 0.0408(18) Uani 1 1 d .
H6 H 1.4471 0.4018 0.2346 0.049 Uiso 1 1 calc R
C7 C 1.3447(9) 0.5199(7) 0.2789(5) 0.0312(15) Uani 1 1 d .
H7 H 1.4255 0.5521 0.3291 0.037 Uiso 1 1 calc R
C8 C 1.2148(8) 0.5624(6) 0.2606(4) 0.0263(14) Uani 1 1 d .
C9 C 1.2003(8) 0.6658(6) 0.3127(4) 0.0251(13) Uani 1 1 d .
C10 C 1.3142(9) 0.7278(7) 0.3843(5) 0.0318(15) Uani 1 1 d .
H10 H 1.4050 0.7021 0.4052 0.038 Uiso 1 1 calc R
C11 C 1.2925(10) 0.8282(7) 0.4244(5) 0.0370(17) Uani 1 1 d .
H11 H 1.3693 0.8719 0.4732 0.044 Uiso 1 1 calc R
C12 C 1.1604(10) 0.8646(7) 0.3939(5) 0.0360(17) Uani 1 1 d .
H12 H 1.1452 0.9334 0.4209 0.043 Uiso 1 1 calc R
C13 C 1.0488(9) 0.7978(6) 0.3222(5) 0.0314(15) Uani 1 1 d .
H13 H 0.9581 0.8232 0.3003 0.038 Uiso 1 1 calc R
C14 C 0.5593(9) 0.8054(6) 0.2045(5) 0.0276(15) Uani 1 1 d .
C15 C 0.6181(9) 0.8882(6) 0.2762(5) 0.0309(15) Uani 1 1 d .
H15 H 0.7103 0.8863 0.3169 0.037 Uiso 1 1 calc R
C16 C 0.5428(9) 0.9734(6) 0.2884(5) 0.0308(15) Uani 1 1 d .
H16 H 0.5818 1.0304 0.3378 0.037 Uiso 1 1 calc R
C17 C 0.4122(9) 0.9752(6) 0.2293(5) 0.0311(15) Uani 1 1 d .
C18 C 0.3482(9) 0.8904(6) 0.1566(5) 0.0330(15) Uani 1 1 d .
H18 H 0.2556 0.8923 0.1163 0.040 Uiso 1 1 calc R
C19 C 0.4232(9) 0.8045(6) 0.1453(5) 0.0310(15) Uani 1 1 d .
H19 H 0.3820 0.7453 0.0974 0.037 Uiso 1 1 calc R
C20 C 0.8099(8) 0.4713(6) 0.2813(4) 0.0219(13) Uani 1 1 d .
C21 C 0.7471(12) 0.4287(7) 0.4216(5) 0.044(2) Uani 1 1 d .
H21A H 0.6463 0.4291 0.4392 0.053 Uiso 1 1 calc R
H21B H 0.8325 0.4453 0.4745 0.053 Uiso 1 1 calc R
C22 C 0.7296(10) 0.3097(7) 0.3734(5) 0.0358(17) Uani 1 1 d .
H22A H 0.8012 0.2668 0.4057 0.043 Uiso 1 1 calc R
H22B H 0.6186 0.2557 0.3644 0.043 Uiso 1 1 calc R
C23 C 0.7809(8) 0.2605(6) 0.2257(4) 0.0257(13) Uani 1 1 d .
C24 C 0.6636(9) 0.2226(6) 0.1516(5) 0.0263(14) Uani 1 1 d .
H24 H 0.5811 0.2598 0.1398 0.032 Uiso 1 1 calc R
C25 C 0.6654(9) 0.1295(6) 0.0939(4) 0.0275(14) Uani 1 1 d .
H25 H 0.5854 0.1034 0.0426 0.033 Uiso 1 1 calc R
C26 C 0.7865(10) 0.0762(6) 0.1132(5) 0.0329(16) Uani 1 1 d .
C27 C 0.9042(10) 0.1136(8) 0.1871(6) 0.0425(19) Uani 1 1 d .
H27 H 0.9854 0.0752 0.1997 0.051 Uiso 1 1 calc R
C28 C 0.9035(9) 0.2068(7) 0.2426(5) 0.0370(17) Uani 1 1 d .
H28 H 0.9863 0.2348 0.2925 0.044 Uiso 1 1 calc R
N1 N 1.0908(7) 0.5153(5) 0.1934(4) 0.0214(11) Uani 1 1 d .
N2 N 1.0657(7) 0.6996(5) 0.2834(4) 0.0234(11) Uani 1 1 d .
N3 N 0.6386(8) 0.7208(6) 0.1914(4) 0.0328(14) Uani 1 1 d .
N4 N 0.7888(8) 0.5168(5) 0.3551(4) 0.0344(14) Uani 1 1 d .
H4A H 0.7991 0.5946 0.3636 0.041 Uiso 1 1 calc R
N5 N 0.7763(8) 0.3496(5) 0.2875(4) 0.0303(13) Uani 1 1 d .
O1 O 0.9986(7) 0.7586(5) 0.0313(3) 0.0358(12) Uani 1 1 d .
O2 O 0.6669(8) 0.4259(5) 0.0190(4) 0.0430(14) Uani 1 1 d .
Cl1 Cl 0.3190(3) 1.08533(17) 0.24317(17) 0.0477(5) Uani 1 1 d .
Cl2 Cl 0.7876(3) -0.04196(17) 0.04311(16) 0.0517(6) Uani 1 1 d .
Re1 Re 0.89091(3) 0.58638(2) 0.176127(15) 0.02025(15) Uani 1 1 d .
F1 F 0.3467(7) 0.1593(5) 0.4905(3) 0.0524(13) Uani 1 1 d .
F2 F 0.1278(7) 0.3347(6) 0.4562(4) 0.0583(15) Uani 1 1 d .
F3 F 0.2642(11) 0.2596(8) 0.3756(4) 0.091(2) Uani 1 1 d .
F4 F 0.3860(8) 0.3638(6) 0.5032(6) 0.079(2) Uani 1 1 d .
F5 F 0.2157(12) 0.2459(7) 0.5718(4) 0.094(3) Uani 1 1 d .
F6 F 0.0850(9) 0.1356(5) 0.4407(6) 0.090(2) Uani 1 1 d .
P1 P 0.2367(2) 0.24531(18) 0.47265(12) 0.0330(4) Uani 1 1 d .

loop_
_atom_site_aniso_label
_atom_site_aniso_U_11
_atom_site_aniso_U_22
_atom_site_aniso_U_33
_atom_site_aniso_U_23
_atom_site_aniso_U_13
_atom_site_aniso_U_12
C1 0.042(4) 0.020(3) 0.017(3) 0.002(3) 0.004(3) 0.011(3)
C2 0.029(3) 0.014(3) 0.023(3) -0.002(3) -0.006(3) 0.003(3)
C3 0.024(3) 0.019(3) 0.026(3) 0.007(2) 0.012(2) 0.010(3)
C4 0.036(4) 0.024(3) 0.036(4) -0.003(3) 0.003(3) 0.014(3)
C5 0.044(4) 0.026(4) 0.044(4) -0.003(3) 0.011(3) 0.017(3)
C6 0.036(4) 0.034(4) 0.058(5) 0.007(4) 0.006(4) 0.022(3)
C7 0.034(4) 0.031(4) 0.031(3) 0.008(3) 0.005(3) 0.013(3)
C8 0.032(3) 0.021(3) 0.024(3) 0.010(2) 0.008(3) 0.005(3)
C9 0.031(3) 0.018(3) 0.025(3) 0.007(2) 0.008(3) 0.003(3)
C10 0.030(4) 0.033(4) 0.026(3) 0.002(3) 0.002(3) 0.003(3)
C11 0.042(4) 0.030(4) 0.030(4) -0.006(3) 0.008(3) -0.004(3)
C12 0.044(4) 0.025(3) 0.035(4) -0.006(3) 0.015(3) 0.002(3)
C13 0.039(4) 0.017(3) 0.040(4) -0.002(3) 0.016(3) 0.006(3)
C14 0.036(4) 0.020(3) 0.036(4) 0.009(3) 0.019(3) 0.014(3)
C15 0.037(4) 0.029(3) 0.028(3) 0.009(3) 0.006(3) 0.012(3)
C16 0.042(4) 0.023(3) 0.029(3) 0.002(3) 0.011(3) 0.010(3)
C17 0.040(4) 0.018(3) 0.044(4) 0.008(3) 0.021(3) 0.013(3)
C18 0.028(4) 0.023(3) 0.045(4) 0.004(3) 0.003(3) 0.006(3)
C19 0.036(4) 0.020(3) 0.035(4) 0.000(3) 0.006(3) 0.006(3)
C20 0.033(3) 0.020(3) 0.015(3) 0.005(2) 0.009(2) 0.009(3)
C21 0.070(6) 0.030(4) 0.027(4) 0.006(3) 0.020(4) -0.001(4)
C22 0.053(5) 0.026(3) 0.023(3) 0.008(3) 0.012(3) 0.002(3)
C23 0.030(3) 0.015(3) 0.030(3) 0.005(2) 0.008(3) 0.003(2)
C24 0.035(4) 0.013(3) 0.030(3) 0.005(2) 0.006(3) 0.007(3)
C25 0.039(4) 0.020(3) 0.025(3) 0.003(3) 0.009(3) 0.009(3)
C26 0.049(4) 0.014(3) 0.043(4) 0.009(3) 0.025(3) 0.012(3)
C27 0.040(4) 0.035(4) 0.063(5) 0.017(4) 0.019(4) 0.020(3)
C28 0.032(4) 0.030(4) 0.043(4) 0.011(3) -0.001(3) 0.006(3)
N1 0.033(3) 0.015(2) 0.021(3) 0.005(2) 0.013(2) 0.010(2)
N2 0.029(3) 0.015(3) 0.022(3) 0.000(2) 0.003(2) 0.003(2)
N3 0.041(4) 0.024(3) 0.040(3) 0.009(3) 0.011(3) 0.018(3)
N4 0.051(4) 0.018(3) 0.034(3) 0.003(2) 0.013(3) 0.008(3)
N5 0.053(4) 0.016(3) 0.019(3) 0.008(2) 0.011(3) 0.003(3)
O1 0.053(3) 0.024(2) 0.028(3) 0.007(2) 0.009(2) 0.007(2)
O2 0.065(4) 0.022(2) 0.033(3) 0.002(2) -0.001(3) 0.006(3)
Cl1 0.0483(11) 0.0264(9) 0.0818(15) 0.0077(9) 0.0283(10) 0.0222(8)
Cl2 0.0845(16) 0.0231(8) 0.0641(13) 0.0080(8) 0.0420(12) 0.0249(9)
Re1 0.0288(2) 0.01191(19) 0.0217(2) 0.00194(12) 0.00638(13) 0.00772(13)
F1 0.060(3) 0.044(3) 0.050(3) -0.009(2) -0.010(2) 0.023(2)
F2 0.055(3) 0.063(4) 0.058(3) -0.017(3) -0.008(3) 0.029(3)
F3 0.148(7) 0.108(6) 0.049(3) 0.012(4) 0.033(4) 0.080(6)
F4 0.055(4) 0.050(4) 0.125(6) -0.004(4) 0.013(4) 0.008(3)
F5 0.180(8) 0.101(5) 0.039(3) 0.019(3) 0.036(4) 0.092(6)
F6 0.071(4) 0.038(3) 0.141(7) -0.014(4) -0.021(4) 0.011(3)
P1 0.0347(10) 0.0374(10) 0.0250(9) -0.0052(7) 0.0023(7) 0.0100(8)

loop_
_atom_type_symbol
_atom_type_description
_atom_type_scat_dispersion_real
_atom_type_scat_dispersion_imag
_atom_type_scat_source
C C 0.0181 0.0091 'International Tables Vol C Tables 4.2.6.8 and 6.1.1.4'
H H 0.0000 0.0000 'International Tables Vol C Tables 4.2.6.8 and 6.1.1.4'
Cl Cl 0.3639 0.7018 'International Tables Vol C Tables 4.2.6.8 and 6.1.1.4'
F F 0.0727 0.0534 'International Tables Vol C Tables 4.2.6.8 and 6.1.1.4'
N N 0.0311 0.0180 'International Tables Vol C Tables 4.2.6.8 and 6.1.1.4'
O O 0.0492 0.0322 'International Tables Vol C Tables 4.2.6.8 and 6.1.1.4'
P P 0.2955 0.4335 'International Tables Vol C Tables 4.2.6.8 and 6.1.1.4'
Re Re -5.2083 5.8923 'International Tables Vol C Tables 4.2.6.8 and 6.1.1.4'

loop_
_geom_angle_atom_site_label_1
_geom_angle_atom_site_label_2
_geom_angle_atom_site_label_3
_geom_angle
O1 C1 Re1 176.6(7)
O2 C2 Re1 175.9(6)
N3 C3 Re1 176.1(6)
C5 C4 H4 118.3
N1 C4 H4 118.3
N1 C4 C5 123.4(7)
C4 C5 H5 120.6
C4 C5 C6 118.7(7)
C6 C5 H5 120.6
C5 C6 H6 120.4
C7 C6 C5 119.1(7)
C7 C6 H6 120.4
C6 C7 H7 120.3
C6 C7 C8 119.4(7)
C8 C7 H7 120.3
C7 C8 C9 122.4(6)
N1 C8 C7 123.3(6)
N1 C8 C9 114.3(6)
C10 C9 C8 123.9(7)
N2 C9 C8 114.8(6)
N2 C9 C10 121.3(6)
C9 C10 H10 120.7
C11 C10 C9 118.6(7)
C11 C10 H10 120.7
C10 C11 H11 119.8
C12 C11 C10 120.4(7)
C12 C11 H11 119.8
C11 C12 H12 120.8
C11 C12 C13 118.4(7)
C13 C12 H12 120.8
C12 C13 H13 118.8
N2 C13 C12 122.3(7)
N2 C13 H13 118.8
C15 C14 C19 121.3(7)
C15 C14 N3 119.4(7)
C19 C14 N3 119.3(7)
C14 C15 H15 120.2
C16 C15 C14 119.7(7)
C16 C15 H15 120.2
C15 C16 H16 120.3
C17 C16 C15 119.3(7)
C17 C16 H16 120.3
C16 C17 C18 122.1(7)
C16 C17 Cl1 119.4(6)
C18 C17 Cl1 118.5(6)
C17 C18 H18 120.8
C19 C18 C17 118.3(7)
C19 C18 H18 120.8
C14 C19 H19 120.3
C18 C19 C14 119.3(7)
C18 C19 H19 120.3
N4 C20 N5 107.3(5)
N4 C20 Re1 122.2(5)
N5 C20 Re1 130.4(5)
H21A C21 H21B 109.2
C22 C21 H21A 111.4
C22 C21 H21B 111.4
N4 C21 H21A 111.4
N4 C21 H21B 111.4
N4 C21 C22 102.0(6)
C21 C22 H22A 111.2
C21 C22 H22B 111.2
H22A C22 H22B 109.1
N5 C22 C21 102.9(5)
N5 C22 H22A 111.2
N5 C22 H22B 111.2
C24 C23 C28 119.9(7)
C24 C23 N5 121.2(6)
C28 C23 N5 118.9(6)
C23 C24 H24 119.9
C23 C24 C25 120.3(7)
C25 C24 H24 119.9
C24 C25 H25 120.7
C26 C25 C24 118.7(7)
C26 C25 H25 120.7
C25 C26 Cl2 119.0(6)
C27 C26 C25 121.3(7)
C27 C26 Cl2 119.6(6)
C26 C27 H27 120.2
C28 C27 C26 119.7(7)
C28 C27 H27 120.2
C23 C28 H28 119.9
C27 C28 C23 120.1(7)
C27 C28 H28 119.9
C4 N1 Re1 125.0(5)
C8 N1 C4 115.9(6)
C8 N1 Re1 119.1(4)
C9 N2 Re1 117.0(4)
C13 N2 C9 118.9(6)
C13 N2 Re1 124.1(5)
C3 N3 C14 168.0(7)
C20 N4 C21 115.3(6)
C20 N4 H4A 122.3
C21 N4 H4A 122.3
C20 N5 C22 112.2(6)
C20 N5 C23 129.1(5)
C23 N5 C22 118.7(5)
C1 Re1 C20 177.6(2)
C1 Re1 N1 94.3(3)
C1 Re1 N2 94.2(2)
C2 Re1 C1 85.0(3)
C2 Re1 C3 89.5(3)
C2 Re1 C20 96.8(3)
C2 Re1 N1 101.5(3)
C2 Re1 N2 175.8(2)
C3 Re1 C1 89.4(3)
C3 Re1 C20 89.1(3)
C3 Re1 N1 168.6(2)
C3 Re1 N2 94.6(3)
N1 Re1 C20 86.8(2)
N1 Re1 N2 74.4(2)
N2 Re1 C20 84.1(2)
F1 P1 F2 178.7(3)
F1 P1 F4 91.3(3)
F3 P1 F1 91.4(4)
F3 P1 F2 89.2(4)
F3 P1 F4 89.4(5)
F3 P1 F5 174.0(5)
F4 P1 F2 87.6(3)
F5 P1 F1 91.9(4)
F5 P1 F2 87.4(4)
F5 P1 F4 85.5(5)
F6 P1 F1 92.3(3)
F6 P1 F2 88.8(3)
F6 P1 F3 89.8(5)
F6 P1 F4 176.3(4)
F6 P1 F5 95.0(5)

loop_
_geom_bond_atom_site_label_1
_geom_bond_atom_site_label_2
_geom_bond_distance
C1 O1 1.132(9)
C1 Re1 1.959(7)
C2 O2 1.139(9)
C2 Re1 1.926(6)
C3 N3 1.178(9)
C3 Re1 1.958(6)
C4 H4 0.9500
C4 C5 1.376(11)
C4 N1 1.375(9)
C5 H5 0.9500
C5 C6 1.381(12)
C6 H6 0.9500
C6 C7 1.376(11)
C7 H7 0.9500
C7 C8 1.377(10)
C8 C9 1.486(9)
C8 N1 1.354(9)
C9 C10 1.391(10)
C9 N2 1.377(9)
C10 H10 0.9500
C10 C11 1.390(11)
C11 H11 0.9500
C11 C12 1.376(12)
C12 H12 0.9500
C12 C13 1.402(11)
C13 H13 0.9500
C13 N2 1.338(9)
C14 C15 1.379(11)
C14 C19 1.385(11)
C14 N3 1.398(9)
C15 H15 0.9500
C15 C16 1.375(11)
C16 H16 0.9500
C16 C17 1.355(11)
C17 C18 1.407(11)
C17 Cl1 1.744(7)
C18 H18 0.9500
C18 C19 1.375(11)
C19 H19 0.9500
C20 N4 1.322(9)
C20 N5 1.350(9)
C20 Re1 2.189(6)
C21 H21A 0.9900
C21 H21B 0.9900
C21 C22 1.511(11)
C21 N4 1.465(9)
C22 H22A 0.9900
C22 H22B 0.9900
C22 N5 1.497(8)
C23 C24 1.379(10)
C23 C28 1.398(11)
C23 N5 1.414(9)
C24 H24 0.9500
C24 C25 1.399(9)
C25 H25 0.9500
C25 C26 1.387(11)
C26 C27 1.379(13)
C26 Cl2 1.740(7)
C27 H27 0.9500
C27 C28 1.375(13)
C28 H28 0.9500
N1 Re1 2.155(6)
N2 Re1 2.180(5)
N4 H4A 0.8800
F1 P1 1.585(6)
F2 P1 1.607(6)
F3 P1 1.566(7)
F4 P1 1.602(6)
F5 P1 1.579(6)
F6 P1 1.557(6)

loop_
_geom_torsion_atom_site_label_1
_geom_torsion_atom_site_label_2
_geom_torsion_atom_site_label_3
_geom_torsion_atom_site_label_4
_geom_torsion
C4 C5 C6 C7 -0.7(12)
C4 N1 Re1 C1 -81.2(6)
C4 N1 Re1 C2 4.6(6)
C4 N1 Re1 C3 170.1(10)
C4 N1 Re1 C20 100.9(6)
C4 N1 Re1 N2 -174.3(6)
C5 C4 N1 C8 0.5(10)
C5 C4 N1 Re1 179.6(6)
C5 C6 C7 C8 -2.1(12)
C6 C7 C8 C9 -174.9(7)
C6 C7 C8 N1 4.3(11)
C7 C8 C9 C10 -0.5(10)
C7 C8 C9 N2 177.7(6)
C7 C8 N1 C4 -3.4(9)
C7 C8 N1 Re1 177.4(5)
C8 C9 C10 C11 175.9(6)
C8 C9 N2 C13 -174.9(6)
C8 C9 N2 Re1 5.7(7)
C8 N1 Re1 C1 97.9(5)
C8 N1 Re1 C2 -176.3(5)
C8 N1 Re1 C3 -10.8(13)
C8 N1 Re1 C20 -80.0(5)
C8 N1 Re1 N2 4.8(4)
C9 C8 N1 C4 175.8(6)
C9 C8 N1 Re1 -3.3(7)
C9 C10 C11 C12 0.3(11)
C9 N2 Re1 C1 -98.9(5)
C9 N2 Re1 C2 -20(3)
C9 N2 Re1 C3 171.4(5)
C9 N2 Re1 C20 82.8(5)
C9 N2 Re1 N1 -5.6(4)
C10 C9 N2 C13 3.3(9)
C10 C9 N2 Re1 -176.1(5)
C10 C11 C12 C13 0.4(11)
C11 C12 C13 N2 0.8(11)
C12 C13 N2 C9 -2.6(10)
C12 C13 N2 Re1 176.7(5)
C13 N2 Re1 C1 81.7(6)
C13 N2 Re1 C2 161(3)
C13 N2 Re1 C3 -8.0(6)
C13 N2 Re1 C20 -96.6(6)
C13 N2 Re1 N1 175.0(6)
C14 C15 C16 C17 -0.5(10)
C15 C14 C19 C18 2.1(11)
C15 C14 N3 C3 -46(4)
C15 C16 C17 C18 1.7(11)
C15 C16 C17 Cl1 -178.5(5)
C16 C17 C18 C19 -0.9(11)
C17 C18 C19 C14 -0.9(11)
C19 C14 C15 C16 -1.4(11)
C19 C14 N3 C3 134(3)
C21 C22 N5 C20 -2.5(9)
C21 C22 N5 C23 177.2(7)
C22 C21 N4 C20 -5.0(10)
C23 C24 C25 C26 0.4(10)
C24 C23 C28 C27 -2.2(10)
C24 C23 N5 C20 -75.4(10)
C24 C23 N5 C22 105.0(8)
C24 C25 C26 C27 -0.4(10)
C24 C25 C26 Cl2 178.6(5)
C25 C26 C27 C28 -0.9(11)
C26 C27 C28 C23 2.2(11)
C28 C23 C24 C25 0.9(10)
C28 C23 N5 C20 107.3(9)
C28 C23 N5 C22 -72.3(9)
N1 C4 C5 C6 1.5(12)
N1 C8 C9 C10 -179.7(6)
N1 C8 C9 N2 -1.6(8)
N2 C9 C10 C11 -2.1(10)
N3 C3 Re1 C1 -87(9)
N3 C3 Re1 C2 -172(9)
N3 C3 Re1 C20 91(9)
N3 C3 Re1 N1 22(9)
N3 C3 Re1 N2 7(9)
N3 C14 C15 C16 178.5(6)
N3 C14 C19 C18 -177.8(7)
N4 C20 N5 C22 -0.5(9)
N4 C20 N5 C23 179.9(7)
N4 C20 Re1 C1 1(6)
N4 C20 Re1 C2 -138.1(6)
N4 C20 Re1 C3 -48.7(6)
N4 C20 Re1 N1 120.7(6)
N4 C20 Re1 N2 46.0(6)
N4 C21 C22 N5 4.0(9)
N5 C20 N4 C21 3.6(9)
N5 C20 Re1 C1 -177(6)
N5 C20 Re1 C2 43.5(7)
N5 C20 Re1 C3 132.9(7)
N5 C20 Re1 N1 -57.7(7)
N5 C20 Re1 N2 -132.3(7)
N5 C23 C24 C25 -176.4(6)
N5 C23 C28 C27 175.1(7)
O1 C1 Re1 C2 61(10)
O1 C1 Re1 C3 -28(10)
O1 C1 Re1 C20 -78(12)
O1 C1 Re1 N1 162(10)
O1 C1 Re1 N2 -123(10)
O2 C2 Re1 C1 -13(10)
O2 C2 Re1 C3 77(10)
O2 C2 Re1 C20 166(10)
O2 C2 Re1 N1 -106(10)
O2 C2 Re1 N2 -92(10)
Cl1 C17 C18 C19 179.2(6)
Cl2 C26 C27 C28 -179.9(6)
Re1 C3 N3 C14 30(11)
Re1 C20 N4 C21 -175.1(6)
Re1 C20 N5 C22 178.1(5)
Re1 C20 N5 C23 -1.5(12)
